data_7225975
loop_
_publ_author_name
'Wang, Duo-Zhi'
'Fan, Jian-Zhong'
'Jia, Dianzeng'
'Du, Ceng-Ceng'

_publ_section_title
;
 Zinc and cadmium complexes based on
 bis-(1H-tetrazol-5-ylmethyl/ylethyl)-amine ligands: structures and
 photoluminescence properties
;
_journal_issue 35
_journal_name_full CrystEngComm
_journal_page_first 6708
_journal_paper_doi 10.1039/C6CE01311B
_journal_volume 18
_journal_year 2016
_chemical_formula_sum 'C4 H5 N9 Zn'
_chemical_formula_weight 244.54
_chemical_name_systematic
; 
 ? 
;
_space_group_IT_number 14
_symmetry_cell_setting monoclinic
_symmetry_space_group_name_Hall '-P 2yn'
_symmetry_space_group_name_H-M 'P 1 21/n 1'
_atom_sites_solution_hydrogens geom
_atom_sites_solution_primary direct
_atom_sites_solution_secondary difmap
_audit_creation_method SHELXL-97
_audit_update_record
;
2016-04-12 deposited with the CCDC.
2016-07-19 downloaded from the CCDC.
;
_cell_angle_alpha 90.00
_cell_angle_beta 101.601(11)
_cell_angle_gamma 90.00
_cell_formula_units_Z 4
_cell_length_a 7.776(4)
_cell_length_b 13.987(6)
_cell_length_c 8.352(4)
_cell_measurement_reflns_used 1252
_cell_measurement_temperature 296(2)
_cell_measurement_theta_max 24.41
_cell_measurement_theta_min 2.88
_cell_volume 889.8(7)
_computing_structure_refinement 'SHELXL-97 (Sheldrick, 2008)'
_computing_structure_solution 'SHELXS-97 (Sheldrick, 2008)'
_diffrn_ambient_temperature 296(2)
_diffrn_measured_fraction_theta_full 0.990
_diffrn_measured_fraction_theta_max 0.990
_diffrn_measurement_device_type CCD
_diffrn_radiation_monochromator graphite
_diffrn_radiation_source 'fine-focus sealed tube'
_diffrn_radiation_type MoK\a
_diffrn_radiation_wavelength 0.71073
_diffrn_reflns_av_R_equivalents 0.0707
_diffrn_reflns_av_sigmaI/netI 0.0791
_diffrn_reflns_limit_h_max 9
_diffrn_reflns_limit_h_min -10
_diffrn_reflns_limit_k_max 17
_diffrn_reflns_limit_k_min -18
_diffrn_reflns_limit_l_max 11
_diffrn_reflns_limit_l_min -8
_diffrn_reflns_number 7149
_diffrn_reflns_theta_full 28.48
_diffrn_reflns_theta_max 28.48
_diffrn_reflns_theta_min 2.88
_exptl_absorpt_coefficient_mu 2.736
_exptl_absorpt_correction_T_max 0.6387
_exptl_absorpt_correction_T_min 0.5844
_exptl_absorpt_correction_type multi-scan
_exptl_absorpt_process_details sadabs
_exptl_crystal_colour colorless
_exptl_crystal_density_diffrn 1.826
_exptl_crystal_density_method 'not measured'
_exptl_crystal_description block
_exptl_crystal_F_000 488
_exptl_crystal_size_max 0.22
_exptl_crystal_size_mid 0.20
_exptl_crystal_size_min 0.18
_platon_squeeze_details
;
;
_refine_diff_density_max 0.780
_refine_diff_density_min -0.597
_refine_diff_density_rms 0.111
_refine_ls_extinction_method none
_refine_ls_goodness_of_fit_ref 0.986
_refine_ls_hydrogen_treatment mixed
_refine_ls_matrix_type full
_refine_ls_number_parameters 131
_refine_ls_number_reflns 2230
_refine_ls_number_restraints 0
_refine_ls_restrained_S_all 0.986
_refine_ls_R_factor_all 0.0721
_refine_ls_R_factor_gt 0.0488
_refine_ls_shift/su_max 0.000
_refine_ls_shift/su_mean 0.000
_refine_ls_structure_factor_coef Fsqd
_refine_ls_weighting_details 'calc w=1/[\s^2^(Fo^2^)+(0.0536P)^2^+0.0000P] where P=(Fo^2^+2Fc^2^)/3'
_refine_ls_weighting_scheme calc
_refine_ls_wR_factor_gt 0.1113
_refine_ls_wR_factor_ref 0.1190
_reflns_number_gt 1595
_reflns_number_total 2230
_reflns_threshold_expression >2sigma(I)
_cod_data_source_file c6ce01311b3.cif
_cod_data_source_block 1
_cod_depositor_comments
;
The following automatic conversions were performed:

'_symmetry_cell_setting' value 'Monoclinic' changed to 'monoclinic'
according to
/usr/data/users/saulius/crontab/automatic-downloads/rss-feeds/RSC/lib/dictionaries/cif_core.dic
dictionary named 'cif_core.dic' version 2.4.2 from 2011-04-26.

Automatic conversion script
Id: cif_fix_values 4268 2015-11-12 08:31:59Z antanas 

 Adding full bibliography for 7225972--7225980.cif.
;
_cod_original_sg_symbol_H-M P2(1)/n
_cod_database_code 7225975

loop_
_symmetry_equiv_pos_as_xyz
'x, y, z'
'-x+1/2, y+1/2, -z+1/2'
'-x, -y, -z'
'x-1/2, -y-1/2, z-1/2'

loop_
_atom_site_label
_atom_site_type_symbol
_atom_site_fract_x
_atom_site_fract_y
_atom_site_fract_z
_atom_site_U_iso_or_equiv
_atom_site_adp_type
_atom_site_occupancy
_atom_site_symmetry_multiplicity
_atom_site_calc_flag
_atom_site_refinement_flags
H5 H -0.114(6) 0.762(3) 0.757(5) 0.020(11) Uiso 1 1 d .
C1 C -0.1238(6) 0.5654(3) 0.7966(5) 0.0286(9) Uani 1 1 d .
C2 C -0.0550(6) 0.6514(3) 0.8925(5) 0.0316(9) Uani 1 1 d .
H2A H -0.1369 0.6715 0.9595 0.038 Uiso 1 1 calc R
H2B H 0.0562 0.6365 0.9642 0.038 Uiso 1 1 calc R
C3 C 0.1157(6) 0.7943(3) 0.8451(6) 0.0356(10) Uani 1 1 d .
H3A H 0.1282 0.8007 0.9626 0.043 Uiso 1 1 calc R
H3B H 0.0930 0.8571 0.7961 0.043 Uiso 1 1 calc R
C4 C 0.2804(5) 0.7534(3) 0.8054(4) 0.0246(8) Uani 1 1 d .
N1 N -0.0802(4) 0.5453(2) 0.6548(4) 0.0254(7) Uani 1 1 d .
N2 N -0.1556(5) 0.4583(2) 0.6111(4) 0.0300(8) Uani 1 1 d .
N3 N -0.2393(5) 0.4298(3) 0.7216(5) 0.0375(9) Uani 1 1 d .
N4 N -0.2232(5) 0.4962(3) 0.8415(4) 0.0374(9) Uani 1 1 d .
N5 N -0.0304(5) 0.7292(3) 0.7801(4) 0.0276(8) Uani 1 1 d .
N6 N 0.4454(5) 0.7750(2) 0.8758(4) 0.0290(8) Uani 1 1 d .
N7 N 0.5495(5) 0.7214(3) 0.7952(5) 0.0365(9) Uani 1 1 d .
N8 N 0.4516(5) 0.6703(3) 0.6844(4) 0.0326(8) Uani 1 1 d .
N9 N 0.2824(4) 0.6882(2) 0.6887(4) 0.0261(7) Uani 1 1 d .
Zn1 Zn 0.06376(6) 0.63552(3) 0.55084(5) 0.02573(17) Uani 1 1 d .

loop_
_atom_site_aniso_label
_atom_site_aniso_U_11
_atom_site_aniso_U_22
_atom_site_aniso_U_33
_atom_site_aniso_U_23
_atom_site_aniso_U_13
_atom_site_aniso_U_12
C1 0.025(2) 0.033(2) 0.026(2) 0.0034(17) 0.0023(16) 0.0026(17)
C2 0.036(3) 0.035(2) 0.0230(19) -0.0029(17) 0.0036(17) 0.0003(18)
C3 0.027(2) 0.039(2) 0.041(2) -0.012(2) 0.0086(19) -0.0045(19)
C4 0.024(2) 0.0267(19) 0.0225(18) -0.0043(15) 0.0032(16) -0.0031(16)
N1 0.0235(18) 0.0275(16) 0.0241(16) -0.0024(13) 0.0015(13) -0.0037(13)
N2 0.032(2) 0.0293(17) 0.0283(18) -0.0011(14) 0.0044(15) -0.0028(15)
N3 0.042(2) 0.034(2) 0.040(2) -0.0036(16) 0.0179(18) -0.0037(17)
N4 0.043(2) 0.038(2) 0.0337(19) -0.0025(16) 0.0160(17) -0.0039(18)
N5 0.0186(19) 0.0301(18) 0.0330(19) -0.0015(15) 0.0028(15) 0.0007(15)
N6 0.0216(19) 0.0345(19) 0.0291(17) -0.0047(15) 0.0009(14) 0.0014(14)
N7 0.023(2) 0.045(2) 0.039(2) -0.0114(17) 0.0001(16) 0.0014(16)
N8 0.024(2) 0.0406(19) 0.0324(19) -0.0108(16) 0.0032(15) 0.0009(15)
N9 0.0233(18) 0.0323(18) 0.0222(16) -0.0070(14) 0.0032(13) -0.0027(14)
Zn1 0.0247(3) 0.0271(3) 0.0224(2) 0.00209(19) -0.00228(17) -0.0027(2)

loop_
_atom_type_symbol
_atom_type_description
_atom_type_scat_dispersion_real
_atom_type_scat_dispersion_imag
_atom_type_scat_source
C C 0.0033 0.0016 'International Tables Vol C Tables 4.2.6.8 and 6.1.1.4'
H H 0.0000 0.0000 'International Tables Vol C Tables 4.2.6.8 and 6.1.1.4'
N N 0.0061 0.0033 'International Tables Vol C Tables 4.2.6.8 and 6.1.1.4'
Zn Zn 0.2839 1.4301 'International Tables Vol C Tables 4.2.6.8 and 6.1.1.4'

loop_
_geom_angle_atom_site_label_1
_geom_angle_atom_site_label_2
_geom_angle_atom_site_label_3
_geom_angle
_geom_angle_site_symmetry_1
_geom_angle_site_symmetry_3
N1 C1 N4 111.3(4) . .
N1 C1 C2 121.7(4) . .
N4 C1 C2 126.9(4) . .
N5 C2 C1 109.5(3) . .
N5 C3 C4 108.2(3) . .
N6 C4 N9 108.9(4) . .
N6 C4 C3 127.2(3) . .
N9 C4 C3 123.9(4) . .
C1 N1 N2 104.7(3) . .
C1 N1 Zn1 121.4(3) . .
N2 N1 Zn1 133.9(3) . .
N3 N2 N1 109.5(3) . .
N3 N2 Zn1 123.3(3) . 3_566
N1 N2 Zn1 122.8(3) . 3_566
N2 N3 N4 109.4(3) . .
C1 N4 N3 105.2(4) . .
C3 N5 C2 114.3(3) . .
C4 N6 N7 105.6(3) . .
C4 N6 Zn1 136.3(3) . 4_676
N7 N6 Zn1 117.9(3) . 4_676
N8 N7 N6 109.4(4) . .
N7 N8 N9 108.5(3) . .
C4 N9 N8 107.5(3) . .
C4 N9 Zn1 122.6(3) . .
N8 N9 Zn1 129.8(3) . .
N9 Zn1 N1 118.02(14) . .
N9 Zn1 N6 113.86(14) . 4_575
N1 Zn1 N6 119.78(14) . 4_575
N9 Zn1 N2 103.94(14) . 3_566
N1 Zn1 N2 100.21(14) . 3_566
N6 Zn1 N2 94.92(14) 4_575 3_566

loop_
_geom_bond_atom_site_label_1
_geom_bond_atom_site_label_2
_geom_bond_distance
_geom_bond_site_symmetry_2
C1 N1 1.326(5) .
C1 N4 1.339(6) .
C1 C2 1.484(6) .
C2 N5 1.474(5) .
C3 N5 1.472(5) .
C3 C4 1.500(6) .
C4 N6 1.334(5) .
C4 N9 1.337(5) .
N1 N2 1.368(4) .
N1 Zn1 1.997(3) .
N2 N3 1.295(5) .
N2 Zn1 2.109(3) 3_566
N3 N4 1.352(5) .
N6 N7 1.375(5) .
N6 Zn1 2.003(3) 4_676
N7 N8 1.290(5) .
N8 N9 1.347(5) .
N9 Zn1 1.993(3) .
Zn1 N6 2.003(3) 4_575
Zn1 N2 2.109(3) 3_566

loop_
_platon_squeeze_void_nr
_platon_squeeze_void_average_x
_platon_squeeze_void_average_y
_platon_squeeze_void_average_z
_platon_squeeze_void_volume
_platon_squeeze_void_count_electrons
_platon_squeeze_void_content
1 0.000 0.000 0.500 41 12 ' '
2 0.500 0.500 1.000 41 12 ' '
